data_4109541
loop_
_publ_author_name
'Ademir Neves'
'Mauricio Lanznaster'
'Adailton J. Bortoluzzi'
'Rosely A. Peralta'
'Annelise Casellato'
'Eduardo Ernesto Castellano'
'Paul Herrald'
'Mark J. Riley'
'Gerhard Schenk'

_publ_contact_author_address
;
    Depto. de Qu\'imica - UFSC
    88040 - 900 Florian\'opolis, SC
    Brazil
;
_publ_contact_author_email ademir@qmc.ufsc.br
_publ_contact_author_fax 55(48)37216850
_publ_contact_author_name 'Ademir Neves'
_publ_contact_author_phone 55(48)37216844
_publ_section_title
;
 An Unprecedented FeIII(\m-OH)ZnII Complex that Mimics the Structural and
 Functional Properties of Purple Acid Phosphatases
;
_journal_name_full 'Journal of the American Chemical Society'
_journal_page_first 7486
_journal_page_last 7487
_journal_paper_doi 10.1021/ja071184l
_journal_volume 129
_journal_year 2007
_chemical_formula_sum 'C34 H42 Cl2 Fe N5 O15 Zn'
_chemical_formula_weight 952.85
_chemical_name_systematic
;
 ?
;
_space_group_IT_number 14
_symmetry_cell_setting monoclinic
_symmetry_space_group_name_Hall '-P 2ybc'
_symmetry_space_group_name_H-M 'P 1 21/c 1'
_atom_sites_solution_hydrogens geom
_atom_sites_solution_primary direct
_atom_sites_solution_secondary difmap
_audit_creation_method 'SHELXL97 and manual editing'
_cell_angle_alpha 90.00
_cell_angle_beta 96.89(1)
_cell_angle_gamma 90.00
_cell_formula_units_Z 4
_cell_length_a 16.999(1)
_cell_length_b 10.017(1)
_cell_length_c 23.406(1)
_cell_measurement_reflns_used 5377
_cell_measurement_temperature 120(2)
_cell_measurement_theta_max 22.98
_cell_measurement_theta_min 2.21
_cell_volume 3956.8(5)
_computing_structure_refinement 'SHELXL-97 (Sheldrick, 1997)'
_diffrn_ambient_temperature 120(2)
_diffrn_detector_area_resol_mean 9
_diffrn_measured_fraction_theta_full 0.984
_diffrn_measured_fraction_theta_max 0.984
_diffrn_measurement_device '95mm CCD camera on \k-goniostat'
_diffrn_measurement_device_type KappaCCD
_diffrn_measurement_method CCD
_diffrn_radiation_monochromator 'horizonally mounted graphite crystal'
_diffrn_radiation_source 'fine-focus sealed tube'
_diffrn_radiation_type MoK\a
_diffrn_radiation_wavelength 0.71073
_diffrn_reflns_av_R_equivalents 0.0000
_diffrn_reflns_av_sigmaI/netI 0.0703
_diffrn_reflns_limit_h_max 18
_diffrn_reflns_limit_h_min -18
_diffrn_reflns_limit_k_max 10
_diffrn_reflns_limit_k_min 0
_diffrn_reflns_limit_l_max 25
_diffrn_reflns_limit_l_min 0
_diffrn_reflns_number 5377
_diffrn_reflns_theta_full 22.98
_diffrn_reflns_theta_max 22.98
_diffrn_reflns_theta_min 2.21
_exptl_absorpt_coefficient_mu 1.184
_exptl_absorpt_correction_T_max 0.911
_exptl_absorpt_correction_T_min 0.831
_exptl_absorpt_correction_type multi-scan
_exptl_crystal_colour blue
_exptl_crystal_density_diffrn 1.600
_exptl_crystal_description fragment
_exptl_crystal_F_000 1964
_exptl_crystal_size_max 0.18
_exptl_crystal_size_mid 0.12
_exptl_crystal_size_min 0.06
_refine_diff_density_max 1.552
_refine_diff_density_min -1.125
_refine_diff_density_rms 0.220
_refine_ls_extinction_method none
_refine_ls_goodness_of_fit_ref 1.115
_refine_ls_hydrogen_treatment mixed
_refine_ls_matrix_type full
_refine_ls_number_parameters 526
_refine_ls_number_reflns 5377
_refine_ls_number_restraints 0
_refine_ls_restrained_S_all 1.115
_refine_ls_R_factor_all 0.1033
_refine_ls_R_factor_gt 0.0800
_refine_ls_shift/su_max 0.001
_refine_ls_shift/su_mean 0.000
_refine_ls_structure_factor_coef Fsqd
_refine_ls_weighting_details 'calc w=1/[\s^2^(Fo^2^)+(0.1380P)^2^+23.1874P] where P=(Fo^2^+2Fc^2^)/3'
_refine_ls_weighting_scheme calc
_refine_ls_wR_factor_gt 0.2247
_refine_ls_wR_factor_ref 0.2509
_reflns_number_gt 4213
_reflns_number_total 5377
_reflns_threshold_expression >2sigma(I)
_cod_data_source_file ja071184lsi20070218_094523.cif
_cod_data_source_block 1
_cod_original_sg_symbol_H-M 'P 21/c'
_cod_database_code 4109541

loop_
_symmetry_equiv_pos_as_xyz
'x, y, z'
'-x, y+1/2, -z+1/2'
'-x, -y, -z'
'x, -y-1/2, z-1/2'

loop_
_atom_site_label
_atom_site_type_symbol
_atom_site_fract_x
_atom_site_fract_y
_atom_site_fract_z
_atom_site_U_iso_or_equiv
_atom_site_adp_type
_atom_site_occupancy
_atom_site_symmetry_multiplicity
_atom_site_calc_flag
_atom_site_refinement_flags
Fe Fe 0.29093(6) 0.09034(12) 0.47437(5) 0.0268(4) Uani 1 1 d .
Zn Zn 0.25230(5) 0.16778(10) 0.59348(4) 0.0288(3) Uani 1 1 d .
Cl1 Cl 0.4906(2) 0.4239(4) 0.60890(16) 0.0856(11) Uani 1 1 d .
Cl2 Cl 0.07578(12) -0.2683(2) 0.28179(9) 0.0320(5) Uani 1 1 d .
O1 O 0.2060(3) 0.0496(5) 0.5257(2) 0.0267(13) Uani 1 1 d .
O2 O 0.3137(3) 0.2274(6) 0.5322(2) 0.0316(13) Uani 1 1 d .
O3 O 0.3596(3) -0.0550(7) 0.5175(3) 0.0416(15) Uani 1 1 d .
O4 O 0.3738(3) 0.1221(6) 0.4268(2) 0.0332(14) Uani 1 1 d .
O111 O 0.4551(11) 0.3316(15) 0.6441(6) 0.168(7) Uani 1 1 d .
O112 O 0.4615(6) 0.3909(12) 0.5492(4) 0.097(3) Uani 1 1 d .
O113 O 0.4692(8) 0.5557(11) 0.6225(6) 0.136(5) Uani 1 1 d .
O114 O 0.5723(6) 0.4022(12) 0.6105(5) 0.105(4) Uani 1 1 d .
O211 O 0.1599(4) -0.2562(7) 0.2791(3) 0.0516(18) Uani 1 1 d .
O212 O 0.0628(4) -0.2987(6) 0.3399(3) 0.0450(16) Uani 1 1 d .
O213 O 0.0371(4) -0.1454(6) 0.2645(3) 0.0447(16) Uani 1 1 d .
O214 O 0.0448(3) -0.3742(6) 0.2436(3) 0.0377(15) Uani 1 1 d .
O1W O 0.5056(5) 0.1485(10) 0.5033(4) 0.079(3) Uani 1 1 d .
O2W O 0.3552(6) 0.5715(11) 0.4932(5) 0.106(4) Uani 1 1 d .
O3W O 0.3362(6) 0.7379(10) 0.5840(4) 0.091(3) Uani 1 1 d .
N1 N 0.1655(4) 0.0942(7) 0.6447(3) 0.0274(15) Uani 1 1 d .
N2 N 0.2167(4) 0.2173(7) 0.4178(3) 0.0277(15) Uani 1 1 d .
N3 N 0.2045(4) 0.3477(7) 0.6154(3) 0.0306(16) Uani 1 1 d .
N4 N 0.2313(4) -0.0519(7) 0.4135(3) 0.0266(15) Uani 1 1 d .
N5 N 0.3243(4) 0.0548(8) 0.6511(3) 0.0344(17) Uani 1 1 d .
C11 C 0.0236(5) -0.2347(8) 0.5184(4) 0.0282(19) Uani 1 1 d .
C12 C 0.0801(5) -0.2405(8) 0.4808(4) 0.0288(19) Uani 1 1 d .
H12 H 0.0760 -0.3084 0.4523 0.035 Uiso 1 1 calc R
C13 C 0.1432(5) -0.1502(8) 0.4831(3) 0.0271(18) Uani 1 1 d .
C14 C 0.1475(5) -0.0447(8) 0.5246(3) 0.0275(18) Uani 1 1 d .
C15 C 0.0911(4) -0.0390(8) 0.5635(3) 0.0268(18) Uani 1 1 d .
C16 C 0.0307(4) -0.1355(8) 0.5599(3) 0.0268(18) Uani 1 1 d .
H16 H -0.0067 -0.1326 0.5870 0.032 Uiso 1 1 calc R
C17 C -0.0442(5) -0.3331(9) 0.5150(4) 0.037(2) Uani 1 1 d .
H17A H -0.0477 -0.3815 0.4784 0.056 Uiso 1 1 calc R
H17B H -0.0939 -0.2849 0.5175 0.056 Uiso 1 1 calc R
H17C H -0.0351 -0.3966 0.5470 0.056 Uiso 1 1 calc R
C18 C 0.0889(5) 0.0703(8) 0.6075(3) 0.0281(18) Uani 1 1 d .
H18A H 0.0726 0.1543 0.5871 0.034 Uiso 1 1 calc R
H18B H 0.0478 0.0480 0.6325 0.034 Uiso 1 1 calc R
C19 C 0.2058(5) -0.1736(8) 0.4441(4) 0.0277(18) Uani 1 1 d .
H19A H 0.1857 -0.2408 0.4149 0.033 Uiso 1 1 calc R
H19B H 0.2529 -0.2123 0.4672 0.033 Uiso 1 1 calc R
C21 C 0.2240(5) 0.3514(9) 0.4163(4) 0.033(2) Uani 1 1 d .
H21 H 0.2614 0.3929 0.4442 0.039 Uiso 1 1 calc R
C22 C 0.1802(5) 0.4308(9) 0.3768(4) 0.036(2) Uani 1 1 d .
H22 H 0.1865 0.5251 0.3774 0.044 Uiso 1 1 calc R
C23 C 0.1261(5) 0.3692(9) 0.3356(4) 0.038(2) Uani 1 1 d .
H23 H 0.0943 0.4217 0.3080 0.045 Uiso 1 1 calc R
C24 C 0.1187(5) 0.2325(9) 0.3350(4) 0.032(2) Uani 1 1 d .
H24 H 0.0822 0.1891 0.3071 0.039 Uiso 1 1 calc R
C25 C 0.1664(5) 0.1597(8) 0.3762(3) 0.0282(19) Uani 1 1 d .
C26 C 0.1619(4) 0.0088(8) 0.3784(3) 0.0271(18) Uani 1 1 d .
H26A H 0.1130 -0.0174 0.3947 0.033 Uiso 1 1 calc R
H26B H 0.1583 -0.0268 0.3387 0.033 Uiso 1 1 calc R
C31 C 0.2118(5) 0.4662(9) 0.5893(4) 0.037(2) Uani 1 1 d .
H31 H 0.2449 0.4720 0.5594 0.044 Uiso 1 1 calc R
C32 C 0.1733(5) 0.5785(9) 0.6044(4) 0.038(2) Uani 1 1 d .
H32 H 0.1807 0.6615 0.5861 0.046 Uiso 1 1 calc R
C33 C 0.1236(5) 0.5691(9) 0.6466(4) 0.036(2) Uani 1 1 d .
H33 H 0.0955 0.6454 0.6572 0.044 Uiso 1 1 calc R
C34 C 0.1148(5) 0.4474(9) 0.6736(4) 0.033(2) Uani 1 1 d .
H34 H 0.0811 0.4391 0.7030 0.040 Uiso 1 1 calc R
C35 C 0.1564(5) 0.3381(8) 0.6565(3) 0.0292(19) Uani 1 1 d .
C36 C 0.1544(5) 0.2044(8) 0.6858(4) 0.0296(19) Uani 1 1 d .
H36A H 0.1968 0.2005 0.7187 0.036 Uiso 1 1 calc R
H36B H 0.1029 0.1932 0.7011 0.036 Uiso 1 1 calc R
C41 C 0.3621(5) 0.1199(9) 0.3691(4) 0.0296(19) Uani 1 1 d .
C42 C 0.3888(5) 0.2244(9) 0.3377(4) 0.036(2) Uani 1 1 d .
H42 H 0.4151 0.2984 0.3568 0.044 Uiso 1 1 calc R
C43 C 0.3769(5) 0.2196(10) 0.2776(4) 0.039(2) Uani 1 1 d .
H43 H 0.3957 0.2905 0.2559 0.046 Uiso 1 1 calc R
C44 C 0.3381(5) 0.1132(10) 0.2494(4) 0.039(2) Uani 1 1 d .
H44 H 0.3305 0.1110 0.2086 0.046 Uiso 1 1 calc R
C45 C 0.3102(5) 0.0100(9) 0.2805(4) 0.036(2) Uani 1 1 d .
H45 H 0.2836 -0.0631 0.2608 0.043 Uiso 1 1 calc R
C46 C 0.3207(4) 0.0122(8) 0.3407(3) 0.0284(19) Uani 1 1 d .
C47 C 0.2913(5) -0.0979(8) 0.3755(4) 0.0318(19) Uani 1 1 d .
H47A H 0.3368 -0.1383 0.3998 0.038 Uiso 1 1 calc R
H47B H 0.2671 -0.1680 0.3492 0.038 Uiso 1 1 calc R
C51 C 0.4042(6) 0.0519(10) 0.6558(4) 0.044(2) Uani 1 1 d .
H51 H 0.4304 0.1038 0.6298 0.052 Uiso 1 1 calc R
C52 C 0.4491(6) -0.0228(11) 0.6966(4) 0.052(3) Uani 1 1 d .
H52 H 0.5054 -0.0213 0.6995 0.062 Uiso 1 1 calc R
C53 C 0.4099(6) -0.1011(11) 0.7336(5) 0.053(3) Uani 1 1 d .
H53 H 0.4395 -0.1544 0.7622 0.064 Uiso 1 1 calc R
C54 C 0.3287(6) -0.1010(10) 0.7289(4) 0.043(2) Uani 1 1 d .
H54 H 0.3015 -0.1529 0.7542 0.051 Uiso 1 1 calc R
C55 C 0.2869(5) -0.0235(8) 0.6861(4) 0.031(2) Uani 1 1 d .
C56 C 0.1968(5) -0.0264(8) 0.6754(4) 0.0305(19) Uani 1 1 d .
H56A H 0.1796 -0.1064 0.6524 0.037 Uiso 1 1 calc R
H56B H 0.1750 -0.0329 0.7126 0.037 Uiso 1 1 calc R
H2 H 0.3631 0.2618 0.5377 0.04(2) Uiso 1 1 d .
H3 H 0.4089 -0.0816 0.5131 0.03(2) Uiso 1 1 d .

loop_
_atom_site_aniso_label
_atom_site_aniso_U_11
_atom_site_aniso_U_22
_atom_site_aniso_U_33
_atom_site_aniso_U_23
_atom_site_aniso_U_13
_atom_site_aniso_U_12
Fe 0.0206(6) 0.0332(7) 0.0258(7) -0.0014(5) -0.0001(5) -0.0003(5)
Zn 0.0250(6) 0.0345(6) 0.0264(6) -0.0019(4) 0.0012(4) -0.0014(4)
Cl1 0.089(3) 0.084(3) 0.079(2) 0.0050(19) -0.0080(19) -0.026(2)
Cl2 0.0284(11) 0.0314(11) 0.0349(12) -0.0012(9) -0.0017(9) 0.0001(9)
O1 0.027(3) 0.030(3) 0.023(3) -0.001(2) 0.004(2) 0.000(2)
O2 0.022(3) 0.044(4) 0.029(3) -0.003(3) 0.004(2) -0.007(3)
O3 0.026(3) 0.055(4) 0.043(4) 0.004(3) 0.000(3) 0.010(3)
O4 0.025(3) 0.044(4) 0.031(3) -0.002(3) 0.004(2) 0.001(3)
O111 0.251(19) 0.152(13) 0.101(9) 0.022(9) 0.020(10) -0.106(13)
O112 0.067(6) 0.157(10) 0.062(6) -0.009(6) -0.007(5) -0.014(6)
O113 0.145(11) 0.066(7) 0.184(13) -0.049(8) -0.033(9) -0.004(7)
O114 0.065(6) 0.132(9) 0.114(8) 0.008(7) -0.004(6) 0.048(6)
O211 0.027(3) 0.055(4) 0.073(5) -0.023(4) 0.004(3) -0.001(3)
O212 0.057(4) 0.045(4) 0.030(3) 0.004(3) -0.007(3) -0.004(3)
O213 0.051(4) 0.028(3) 0.053(4) 0.005(3) 0.001(3) 0.006(3)
O214 0.031(3) 0.039(3) 0.042(4) -0.011(3) -0.006(3) 0.002(3)
O1W 0.043(4) 0.102(7) 0.089(6) -0.018(5) -0.002(4) 0.009(4)
O2W 0.077(7) 0.097(8) 0.142(10) -0.024(7) 0.003(6) -0.014(6)
O3W 0.093(7) 0.089(7) 0.091(7) 0.020(6) 0.008(5) -0.021(6)
N1 0.026(4) 0.029(4) 0.027(4) 0.000(3) 0.001(3) -0.003(3)
N2 0.029(4) 0.030(4) 0.023(4) -0.004(3) 0.003(3) -0.002(3)
N3 0.031(4) 0.030(4) 0.029(4) -0.002(3) 0.001(3) 0.001(3)
N4 0.020(3) 0.033(4) 0.026(4) 0.002(3) 0.000(3) 0.002(3)
N5 0.024(4) 0.049(5) 0.029(4) -0.008(3) -0.002(3) 0.003(3)
C11 0.022(4) 0.030(5) 0.032(5) 0.004(4) 0.001(3) 0.003(3)
C12 0.033(5) 0.022(4) 0.031(5) 0.001(3) -0.001(4) 0.003(4)
C13 0.029(4) 0.027(4) 0.024(4) 0.000(3) 0.000(3) 0.002(4)
C14 0.024(4) 0.027(4) 0.029(4) 0.004(4) -0.006(3) 0.000(4)
C15 0.020(4) 0.037(5) 0.024(4) 0.003(4) 0.006(3) 0.006(4)
C16 0.018(4) 0.033(5) 0.028(4) 0.003(4) -0.002(3) -0.001(3)
C17 0.032(5) 0.034(5) 0.045(6) -0.005(4) 0.004(4) -0.005(4)
C18 0.023(4) 0.032(5) 0.029(4) 0.001(4) 0.002(3) -0.001(3)
C19 0.023(4) 0.031(5) 0.029(4) -0.004(4) 0.002(3) -0.002(3)
C21 0.030(5) 0.038(5) 0.031(5) -0.005(4) 0.004(4) -0.005(4)
C22 0.041(5) 0.028(5) 0.039(5) -0.001(4) 0.003(4) 0.000(4)
C23 0.038(5) 0.042(6) 0.031(5) 0.000(4) -0.003(4) 0.013(4)
C24 0.027(5) 0.040(5) 0.029(5) 0.004(4) 0.002(4) 0.000(4)
C25 0.027(4) 0.029(5) 0.029(5) -0.006(4) 0.007(4) 0.002(4)
C26 0.020(4) 0.034(5) 0.027(4) -0.002(4) 0.001(3) 0.000(3)
C31 0.043(5) 0.040(6) 0.026(5) 0.000(4) -0.003(4) -0.005(4)
C32 0.045(5) 0.032(5) 0.037(5) 0.003(4) 0.002(4) 0.004(4)
C33 0.037(5) 0.029(5) 0.041(5) -0.008(4) -0.003(4) 0.004(4)
C34 0.035(5) 0.042(5) 0.024(4) -0.004(4) 0.003(4) -0.002(4)
C35 0.027(4) 0.034(5) 0.026(4) -0.007(4) 0.000(4) -0.003(4)
C36 0.026(4) 0.030(5) 0.032(5) -0.005(4) -0.002(3) -0.004(4)
C41 0.020(4) 0.034(5) 0.035(5) 0.003(4) 0.003(4) 0.009(4)
C42 0.025(5) 0.036(5) 0.048(6) 0.000(4) 0.006(4) 0.004(4)
C43 0.034(5) 0.044(6) 0.038(6) 0.010(4) 0.007(4) 0.001(4)
C44 0.027(5) 0.059(6) 0.028(5) 0.009(4) 0.001(4) 0.012(5)
C45 0.029(5) 0.047(5) 0.031(5) 0.002(4) 0.004(4) 0.007(4)
C46 0.014(4) 0.039(5) 0.033(5) 0.000(4) 0.008(3) 0.000(4)
C47 0.034(5) 0.032(5) 0.031(5) -0.003(4) 0.007(4) 0.004(4)
C51 0.038(6) 0.056(6) 0.036(5) -0.006(5) 0.002(4) 0.007(5)
C52 0.035(5) 0.074(7) 0.044(6) -0.018(6) -0.007(5) 0.018(5)
C53 0.051(7) 0.060(7) 0.045(6) -0.001(5) -0.005(5) 0.022(5)
C54 0.046(6) 0.044(6) 0.036(5) 0.002(4) 0.000(4) 0.011(5)
C55 0.035(5) 0.028(5) 0.030(5) -0.008(4) 0.002(4) 0.004(4)
C56 0.027(4) 0.030(5) 0.033(5) -0.001(4) -0.002(4) 0.000(4)

loop_
_atom_type_symbol
_atom_type_description
_atom_type_scat_dispersion_real
_atom_type_scat_dispersion_imag
_atom_type_scat_source
C C 0.0033 0.0016 'International Tables Vol C Tables 4.2.6.8 and 6.1.1.4'
H H 0.0000 0.0000 'International Tables Vol C Tables 4.2.6.8 and 6.1.1.4'
O O 0.0106 0.0060 'International Tables Vol C Tables 4.2.6.8 and 6.1.1.4'
Fe Fe 0.3463 0.8444 'International Tables Vol C Tables 4.2.6.8 and 6.1.1.4'
Zn Zn 0.2839 1.4301 'International Tables Vol C Tables 4.2.6.8 and 6.1.1.4'
Cl Cl 0.1484 0.1585 'International Tables Vol C Tables 4.2.6.8 and 6.1.1.4'
N N 0.0061 0.0033 'International Tables Vol C Tables 4.2.6.8 and 6.1.1.4'

loop_
_geom_angle_atom_site_label_1
_geom_angle_atom_site_label_2
_geom_angle_atom_site_label_3
_geom_angle
O4 Fe O2 100.9(2)
O4 Fe O1 177.6(2)
O2 Fe O1 80.0(2)
O4 Fe O3 89.4(2)
O2 Fe O3 96.0(3)
O1 Fe O3 88.2(2)
O4 Fe N2 87.8(2)
O2 Fe N2 93.7(2)
O1 Fe N2 94.4(2)
O3 Fe N2 170.2(3)
O4 Fe N4 92.5(2)
O2 Fe N4 163.9(2)
O1 Fe N4 87.0(2)
O3 Fe N4 92.9(3)
N2 Fe N4 77.9(2)
O2 Zn N5 108.7(3)
O2 Zn O1 78.4(2)
N5 Zn O1 109.4(3)
O2 Zn N3 100.1(3)
N5 Zn N3 122.6(3)
O1 Zn N3 124.6(2)
O2 Zn N1 167.3(2)
N5 Zn N1 80.7(3)
O1 Zn N1 90.5(2)
N3 Zn N1 81.0(3)
O114 Cl1 O113 114.8(8)
O114 Cl1 O111 111.8(10)
O113 Cl1 O111 109.8(10)
O114 Cl1 O112 102.2(7)
O113 Cl1 O112 111.0(8)
O111 Cl1 O112 106.8(8)
O213 Cl2 O212 109.5(4)
O213 Cl2 O211 109.8(4)
O212 Cl2 O211 109.0(4)
O213 Cl2 O214 109.6(4)
O212 Cl2 O214 110.1(4)
O211 Cl2 O214 108.9(4)
C14 O1 Fe 134.0(5)
C14 O1 Zn 128.4(5)
Fe O1 Zn 96.2(2)
Fe O2 Zn 102.4(3)
C41 O4 Fe 123.4(5)
C56 N1 C36 111.0(6)
C56 N1 C18 113.1(6)
C36 N1 C18 108.9(6)
C56 N1 Zn 108.8(5)
C36 N1 Zn 104.8(5)
C18 N1 Zn 109.9(5)
C25 N2 C21 117.4(7)
C25 N2 Fe 118.0(5)
C21 N2 Fe 124.0(5)
C35 N3 C31 119.1(7)
C35 N3 Zn 114.1(5)
C31 N3 Zn 126.5(6)
C26 N4 C47 110.5(6)
C26 N4 C19 109.8(6)
C47 N4 C19 106.7(6)
C26 N4 Fe 111.8(5)
C47 N4 Fe 107.0(5)
C19 N4 Fe 110.9(5)
C55 N5 C51 118.8(8)
C55 N5 Zn 115.7(5)
C51 N5 Zn 125.5(7)
C12 C11 C16 118.0(7)
C12 C11 C17 121.7(8)
C16 C11 C17 120.3(7)
C11 C12 C13 122.6(8)
C12 C13 C14 118.7(8)
C12 C13 C19 118.1(7)
C14 C13 C19 123.1(7)
O1 C14 C15 120.8(7)
O1 C14 C13 120.0(7)
C15 C14 C13 119.2(7)
C14 C15 C16 119.1(8)
C14 C15 C18 123.3(7)
C16 C15 C18 117.6(7)
C11 C16 C15 122.4(8)
N1 C18 C15 115.0(7)
C13 C19 N4 115.4(7)
N2 C21 C22 123.4(8)
C21 C22 C23 118.0(8)
C24 C23 C22 120.0(8)
C23 C24 C25 118.0(8)
N2 C25 C24 123.0(7)
N2 C25 C26 115.7(7)
C24 C25 C26 121.2(7)
N4 C26 C25 112.7(6)
N3 C31 C32 122.2(8)
C31 C32 C33 118.8(8)
C32 C33 C34 119.7(8)
C35 C34 C33 118.3(8)
N3 C35 C34 121.8(8)
N3 C35 C36 116.1(7)
C34 C35 C36 121.9(8)
N1 C36 C35 110.6(7)
O4 C41 C42 120.2(8)
O4 C41 C46 119.5(7)
C42 C41 C46 120.3(8)
C41 C42 C43 119.4(9)
C44 C43 C42 120.7(8)
C43 C44 C45 120.2(8)
C44 C45 C46 120.5(9)
C45 C46 C41 118.9(8)
C45 C46 C47 121.8(8)
C41 C46 C47 119.3(7)
C46 C47 N4 113.0(7)
N5 C51 C52 122.7(10)
C51 C52 C53 118.1(9)
C54 C53 C52 120.0(9)
C53 C54 C55 118.7(9)
N5 C55 C54 121.7(8)
N5 C55 C56 116.7(7)
C54 C55 C56 121.6(8)
N1 C56 C55 111.2(7)

loop_
_geom_bond_atom_site_label_1
_geom_bond_atom_site_label_2
_geom_bond_distance
Fe O4 1.924(6)
Fe O2 1.934(6)
Fe O1 2.027(5)
Fe O3 2.054(6)
Fe N2 2.136(7)
Fe N4 2.177(7)
Fe Zn 3.0404(14)
Zn O2 1.966(5)
Zn N5 2.050(7)
Zn O1 2.059(5)
Zn N3 2.067(7)
Zn N1 2.140(7)
Cl1 O114 1.402(10)
Cl1 O113 1.415(11)
Cl1 O111 1.420(12)
Cl1 O112 1.464(10)
Cl2 O213 1.432(6)
Cl2 O212 1.436(7)
Cl2 O211 1.444(6)
Cl2 O214 1.445(6)
O1 C14 1.370(10)
O4 C41 1.341(10)
N1 C56 1.472(11)
N1 C36 1.493(10)
N1 C18 1.497(10)
N2 C25 1.346(11)
N2 C21 1.349(11)
N3 C35 1.339(11)
N3 C31 1.348(11)
N4 C26 1.486(10)
N4 C47 1.502(10)
N4 C19 1.506(10)
N5 C55 1.347(11)
N5 C51 1.350(12)
C11 C12 1.377(12)
C11 C16 1.386(12)
C11 C17 1.512(12)
C12 C13 1.399(12)
C13 C14 1.430(12)
C13 C19 1.501(11)
C14 C15 1.402(11)
C15 C16 1.405(11)
C15 C18 1.506(11)
C21 C22 1.371(12)
C22 C23 1.393(13)
C23 C24 1.375(13)
C24 C25 1.390(12)
C25 C26 1.515(11)
C31 C32 1.370(13)
C32 C33 1.379(13)
C33 C34 1.389(13)
C34 C35 1.388(12)
C35 C36 1.507(12)
C41 C42 1.387(13)
C41 C46 1.410(12)
C42 C43 1.399(13)
C43 C44 1.378(14)
C44 C45 1.380(13)
C45 C46 1.400(12)
C46 C47 1.493(12)
C51 C52 1.370(14)
C52 C53 1.397(16)
C53 C54 1.372(14)
C54 C55 1.392(13)
C55 C56 1.522(12)
